data_7129039
loop_
_publ_author_name
'Schneider, Christian'
'Gro\&s, Sophie J'
'Demeshko, Serhiy'
'Bontemps, S\'ebastien'
'Meyer, Franc'
'Werncke, C. Gunnar'

_publ_section_title
;
 Synthesis and characterisation of a very low-coordinate diferrous
 [2Fe-2S]<sup>0</sup> unit.
;
_journal_issue 82
_journal_name_full 'Chemical communications (Cambridge, England)'
_journal_page_first 10751
_journal_page_last 10754
_journal_paper_doi 10.1039/d1cc04196g
_journal_volume 57
_journal_year 2021
_chemical_formula_moiety 'C36 H80 Fe2 K2 N2 O12 S2 Si4'
_chemical_formula_sum 'C36 H80 Fe2 K2 N2 O12 S2 Si4'
_chemical_formula_weight 1099.40
_space_group_crystal_system monoclinic
_space_group_IT_number 14
_space_group_name_Hall '-P 2yn'
_space_group_name_H-M_alt 'P 1 21/n 1'
_atom_sites_solution_hydrogens geom
_atom_sites_solution_primary direct
_audit_creation_date 2021-07-20
_audit_creation_method
;
FinalCif V85 by Daniel Kratzert, Freiburg 2021,
https://github.com/dkratzert/FinalCif
;
_audit_update_record
;
2021-07-20 deposited with the CCDC.	2021-09-16 downloaded from the CCDC.
;
_cell_angle_alpha 90
_cell_angle_beta 96.305(2)
_cell_angle_gamma 90
_cell_formula_units_Z 2
_cell_length_a 14.4769(8)
_cell_length_b 10.6369(6)
_cell_length_c 20.1652(11)
_cell_measurement_reflns_used 9892
_cell_measurement_temperature 100.0
_cell_measurement_theta_max 27.15
_cell_measurement_theta_min 2.17
_cell_volume 3086.4(3)
_computing_cell_refinement 'SAINT V8.38A (?, 2016)'
_computing_data_reduction 'SAINT V8.38A (?, 2016)'
_computing_molecular_graphics 'Olex2 (Dolomanov et al., 2009)'
_computing_publication_material 'Olex2 (Dolomanov et al., 2009)'
_computing_structure_refinement 'ShelXL (Sheldrick, 2015)'
_computing_structure_solution 'ShelXT (Sheldrick, 2015)'
_diffrn_ambient_temperature 100.0
_diffrn_detector 'Bruker APEX2 area detector'
_diffrn_detector_area_resol_mean 7.9
_diffrn_detector_type 'CCD area detector'
_diffrn_measured_fraction_theta_full 1.000
_diffrn_measured_fraction_theta_max 0.998
_diffrn_measurement_device 'three-circle diffractometer'
_diffrn_measurement_device_type 'Bruker SMART APEX2 area detector'
_diffrn_measurement_method '\w and \f scans'
_diffrn_radiation_monochromator 'mirror optics'
_diffrn_radiation_probe x-ray
_diffrn_radiation_type MoK\a
_diffrn_radiation_wavelength 0.71073
_diffrn_reflns_av_R_equivalents 0.0457
_diffrn_reflns_av_unetI/netI 0.0218
_diffrn_reflns_Laue_measured_fraction_full 1.000
_diffrn_reflns_Laue_measured_fraction_max 0.998
_diffrn_reflns_limit_h_max 18
_diffrn_reflns_limit_h_min -18
_diffrn_reflns_limit_k_max 13
_diffrn_reflns_limit_k_min -13
_diffrn_reflns_limit_l_max 25
_diffrn_reflns_limit_l_min -25
_diffrn_reflns_number 86212
_diffrn_reflns_point_group_measured_fraction_full 1.000
_diffrn_reflns_point_group_measured_fraction_max 0.998
_diffrn_reflns_theta_full 25.242
_diffrn_reflns_theta_max 27.180
_diffrn_reflns_theta_min 2.032
_diffrn_source 'microfocus sealed X-ray tube'
_diffrn_source_type 'Incoatec I\ms'
_exptl_absorpt_coefficient_mu 0.796
_exptl_absorpt_correction_T_max 0.7455
_exptl_absorpt_correction_T_min 0.6675
_exptl_absorpt_correction_type multi-scan
_exptl_absorpt_process_details
'SADABS-2016/2 (Bruker,2016/2) was used for absorption correction. wR2(int) was 0.1212 before and 0.0541 after correction. The Ratio of minimum to maximum transmission is 0.8954. The \l/2 correction factor is Not present.'
_exptl_crystal_colour 'clear dark orange'
_exptl_crystal_colour_lustre clear
_exptl_crystal_colour_modifier dark
_exptl_crystal_colour_primary orange
_exptl_crystal_density_diffrn 1.183
_exptl_crystal_description block
_exptl_crystal_F_000 1168
_exptl_crystal_size_max 0.456
_exptl_crystal_size_mid 0.187
_exptl_crystal_size_min 0.12
_refine_diff_density_max 0.784
_refine_diff_density_min -0.766
_refine_diff_density_rms 0.066
_refine_ls_extinction_method none
_refine_ls_goodness_of_fit_ref 1.040
_refine_ls_hydrogen_treatment constr
_refine_ls_matrix_type full
_refine_ls_number_parameters 277
_refine_ls_number_reflns 6845
_refine_ls_number_restraints 0
_refine_ls_restrained_S_all 1.040
_refine_ls_R_factor_all 0.0421
_refine_ls_R_factor_gt 0.0327
_refine_ls_shift/su_max 0.001
_refine_ls_shift/su_mean 0.000
_refine_ls_structure_factor_coef Fsqd
_refine_ls_weighting_details 'w=1/[\s^2^(Fo^2^)+(0.0418P)^2^+2.6790P] where P=(Fo^2^+2Fc^2^)/3'
_refine_ls_weighting_scheme calc
_refine_ls_wR_factor_gt 0.0828
_refine_ls_wR_factor_ref 0.0870
_reflns_Friedel_coverage 0.000
_reflns_number_gt 5766
_reflns_number_total 6845
_reflns_threshold_expression 'I > 2\s(I)'
_cod_data_source_file d1cc04196g2.cif
_cod_data_source_block FeII_2_S2_1
_cod_depositor_comments 'Adding full bibliography for 7129039--7129041.cif.'
_cod_database_code 7129039
_shelx_shelxl_version_number 2018/1
_olex2_refinement_description
;
1. Fixed Uiso
 At 1.2 times of:
  All C(H) groups, All C(H,H) groups
 At 1.5 times of:
  All C(H,H,H) groups
2.a Ternary CH refined with riding coordinates:
 C00J(H00O), C00P(H00Z)
2.b Secondary CH2 refined with riding coordinates:
 C00E(H00D,H00E), C00G(H00I,H00J), C00H(H00K,H00L), C00I(H00M,H00N), C00L(H00S,
 H00T), C00M(H00U,H00V), C00N(H00W,H00X), C00O(H00Y,H), C00R(H0AA,HC),
 C00S(H1AA,HD)
2.c Idealised Me refined as rotating group:
 C00D(H00A,H00B,H00C), C00F(H00F,H00G,H00H), C00K(H00P,H00Q,H00R), C00Q(H00,HA,
 HB), C00T(H2AA,HE,HF), C00U(H3AA,HG,HH)
;
_olex2_submission_special_instructions 'No special instructions were received'
_shelx_space_group_comment
;
The symmetry employed for this shelxl refinement is uniquely defined
by the following loop, which should always be used as a source of
symmetry information in preference to the above space-group names.
They are only intended as comments.
;
_shelx_estimated_absorpt_t_min 0.713
_shelx_estimated_absorpt_t_max 0.911

loop_
_space_group_symop_operation_xyz
'x, y, z'
'-x+1/2, y+1/2, -z+1/2'
'-x, -y, -z'
'x-1/2, -y-1/2, z-1/2'

loop_
_atom_site_label
_atom_site_type_symbol
_atom_site_fract_x
_atom_site_fract_y
_atom_site_fract_z
_atom_site_U_iso_or_equiv
_atom_site_adp_type
_atom_site_occupancy
_atom_site_site_symmetry_order
_atom_site_calc_flag
_atom_site_refinement_flags_posn
_atom_site_refinement_flags_adp
_atom_site_refinement_flags_occupancy
_atom_site_disorder_assembly
_atom_site_disorder_group
Fe1 Fe 0.42927(2) 0.49913(2) 0.53647(2) 0.01351(7) Uani 1 1 d . . . . .
K1 K 0.36869(3) 0.26736(4) 0.35931(2) 0.01802(10) Uani 1 1 d . . . . .
S1 S 0.49331(3) 0.33124(4) 0.49263(2) 0.01701(10) Uani 1 1 d . . . . .
Si1 Si 0.33846(4) 0.40740(5) 0.66222(3) 0.01653(11) Uani 1 1 d . . . . .
Si2 Si 0.22911(4) 0.58219(5) 0.56576(3) 0.01903(12) Uani 1 1 d . . . . .
O006 O 0.41382(10) 0.02481(12) 0.40497(7) 0.0220(3) Uani 1 1 d . . . . .
O007 O 0.43245(9) 0.33373(13) 0.23687(6) 0.0210(3) Uani 1 1 d . . . . .
O008 O 0.24648(10) 0.12054(13) 0.43962(7) 0.0217(3) Uani 1 1 d . . . . .
O009 O 0.25516(10) 0.41383(13) 0.25597(7) 0.0212(3) Uani 1 1 d . . . . .
O00A O 0.18961(9) 0.34699(13) 0.37496(7) 0.0214(3) Uani 1 1 d . . . . .
O00B O 0.49805(9) 0.10882(13) 0.29590(7) 0.0232(3) Uani 1 1 d . . . . .
N1 N 0.32532(11) 0.49565(14) 0.59136(8) 0.0167(3) Uani 1 1 d . . . . .
C00D C 0.27888(16) 0.25116(19) 0.65197(10) 0.0251(4) Uani 1 1 d . . . . .
H00A H 0.212384 0.263969 0.638684 0.038 Uiso 1 1 calc GR . . . .
H00B H 0.287389 0.205280 0.694350 0.038 Uiso 1 1 calc GR . . . .
H00C H 0.305695 0.202487 0.617528 0.038 Uiso 1 1 calc GR . . . .
C00E C 0.47519(15) -0.0532(2) 0.37326(11) 0.0270(5) Uani 1 1 d . . . . .
H00D H 0.440412 -0.101276 0.336575 0.032 Uiso 1 1 calc R . . . .
H00E H 0.506598 -0.113539 0.405675 0.032 Uiso 1 1 calc R . . . .
C00F C 0.29094(16) 0.4869(2) 0.73486(10) 0.0260(5) Uani 1 1 d . . . . .
H00F H 0.323449 0.566736 0.744426 0.039 Uiso 1 1 calc GR . . . .
H00G H 0.300291 0.432311 0.774180 0.039 Uiso 1 1 calc GR . . . .
H00H H 0.224380 0.502885 0.723718 0.039 Uiso 1 1 calc GR . . . .
C00G C 0.31011(15) 0.0527(2) 0.48573(10) 0.0241(4) Uani 1 1 d . . . . .
H00I H 0.276054 0.010133 0.519305 0.029 Uiso 1 1 calc R . . . .
H00J H 0.355625 0.111352 0.509313 0.029 Uiso 1 1 calc R . . . .
C00H C 0.35946(15) -0.04245(19) 0.44771(10) 0.0236(4) Uani 1 1 d . . . . .
H00K H 0.399839 -0.096044 0.478837 0.028 Uiso 1 1 calc R . . . .
H00L H 0.313925 -0.096950 0.421135 0.028 Uiso 1 1 calc R . . . .
C00I C 0.50411(14) 0.2626(2) 0.21207(10) 0.0249(4) Uani 1 1 d . . . . .
H00M H 0.545524 0.318624 0.189581 0.030 Uiso 1 1 calc R . . . .
H00N H 0.476978 0.199826 0.179273 0.030 Uiso 1 1 calc R . . . .
C00J C 0.20145(15) 0.2188(2) 0.47126(10) 0.0245(4) Uani 1 1 d . . . . .
H00O H 0.209281 0.238384 0.520055 0.029 Uiso 1 1 calc R . . . .
C00K C 0.46347(15) 0.3759(2) 0.69083(11) 0.0267(5) Uani 1 1 d . . . . .
H00P H 0.492664 0.334905 0.654925 0.040 Uiso 1 1 calc GR . . . .
H00Q H 0.468029 0.320856 0.730017 0.040 Uiso 1 1 calc GR . . . .
H00R H 0.495282 0.455487 0.702556 0.040 Uiso 1 1 calc GR . . . .
C00L C 0.31114(15) 0.4829(2) 0.21547(10) 0.0251(4) Uani 1 1 d . . . . .
H00S H 0.348714 0.545669 0.242861 0.030 Uiso 1 1 calc R . . . .
H00T H 0.271349 0.528103 0.180139 0.030 Uiso 1 1 calc R . . . .
C00M C 0.19608(15) 0.4947(2) 0.28810(11) 0.0263(5) Uani 1 1 d . . . . .
H00U H 0.158742 0.547245 0.254604 0.032 Uiso 1 1 calc R . . . .
H00V H 0.233707 0.551105 0.319450 0.032 Uiso 1 1 calc R . . . .
C00N C 0.13332(14) 0.4158(2) 0.32524(11) 0.0278(5) Uani 1 1 d . . . . .
H00W H 0.089190 0.469973 0.346296 0.033 Uiso 1 1 calc R . . . .
H00X H 0.097214 0.357296 0.294211 0.033 Uiso 1 1 calc R . . . .
C00O C 0.37354(15) 0.3931(2) 0.18474(10) 0.0274(5) Uani 1 1 d . . . . .
H00Y H 0.335991 0.329086 0.158250 0.033 Uiso 1 1 calc R . . . .
H H 0.411509 0.438709 0.154616 0.033 Uiso 1 1 calc R . . . .
C00P C 0.55802(14) 0.1977(2) 0.26976(11) 0.0285(5) Uani 1 1 d . . . . .
H00Z H 0.625143 0.211383 0.285685 0.034 Uiso 1 1 calc R . . . .
C00Q C 0.22256(15) 0.6204(2) 0.47493(10) 0.0266(5) Uani 1 1 d . . . . .
H00 H 0.276072 0.672246 0.466657 0.040 Uiso 1 1 calc GR . . . .
HA H 0.165037 0.666674 0.461350 0.040 Uiso 1 1 calc GR . . . .
HB H 0.223121 0.542380 0.449143 0.040 Uiso 1 1 calc GR . . . .
C00R C 0.13596(14) 0.2835(2) 0.41906(10) 0.0248(4) Uani 1 1 d . . . . .
H0AA H 0.094947 0.220958 0.394244 0.030 Uiso 1 1 calc R . . . .
HC H 0.096613 0.344195 0.440375 0.030 Uiso 1 1 calc R . . . .
C00S C 0.54509(16) 0.0309(2) 0.34639(12) 0.0338(5) Uani 1 1 d . . . . .
H1AA H 0.576252 0.083525 0.382681 0.041 Uiso 1 1 calc R . . . .
HD H 0.592939 -0.020179 0.327383 0.041 Uiso 1 1 calc R . . . .
C00T C 0.11686(14) 0.4995(2) 0.57885(12) 0.0317(5) Uani 1 1 d . . . . .
H2AA H 0.117021 0.414837 0.559749 0.048 Uiso 1 1 calc GR . . . .
HE H 0.064237 0.547242 0.556855 0.048 Uiso 1 1 calc GR . . . .
HF H 0.111176 0.493731 0.626734 0.048 Uiso 1 1 calc GR . . . .
C00U C 0.22485(18) 0.7356(2) 0.61167(12) 0.0382(6) Uani 1 1 d . . . . .
H3AA H 0.233094 0.719877 0.659848 0.057 Uiso 1 1 calc GR . . . .
HG H 0.164580 0.776048 0.599401 0.057 Uiso 1 1 calc GR . . . .
HH H 0.274641 0.790728 0.599701 0.057 Uiso 1 1 calc GR . . . .

loop_
_atom_site_aniso_label
_atom_site_aniso_U_11
_atom_site_aniso_U_22
_atom_site_aniso_U_33
_atom_site_aniso_U_23
_atom_site_aniso_U_13
_atom_site_aniso_U_12
Fe1 0.01440(13) 0.01264(13) 0.01392(13) 0.00196(10) 0.00355(9) -0.00050(10)
K1 0.0213(2) 0.0174(2) 0.01523(19) 0.00130(15) 0.00146(15) 0.00289(16)
S1 0.0203(2) 0.0113(2) 0.0199(2) 0.00129(17) 0.00463(18) -0.00114(17)
Si1 0.0213(3) 0.0140(2) 0.0150(2) 0.00179(19) 0.00507(19) 0.0002(2)
Si2 0.0184(3) 0.0176(3) 0.0205(3) -0.0019(2) -0.0005(2) 0.0047(2)
O006 0.0289(8) 0.0132(7) 0.0246(7) 0.0013(5) 0.0061(6) 0.0023(6)
O007 0.0224(7) 0.0249(7) 0.0154(7) 0.0038(6) 0.0004(5) 0.0050(6)
O008 0.0275(7) 0.0214(7) 0.0156(7) 0.0019(5) 0.0001(5) 0.0040(6)
O009 0.0227(7) 0.0226(7) 0.0184(7) 0.0036(6) 0.0020(5) 0.0036(6)
O00A 0.0201(7) 0.0251(7) 0.0189(7) 0.0059(6) 0.0021(5) 0.0061(6)
O00B 0.0221(7) 0.0232(7) 0.0240(7) 0.0062(6) 0.0005(6) 0.0046(6)
N1 0.0158(7) 0.0169(8) 0.0182(8) 0.0038(6) 0.0049(6) 0.0019(6)
C00D 0.0380(12) 0.0185(10) 0.0194(10) 0.0028(8) 0.0062(8) -0.0032(9)
C00E 0.0340(12) 0.0208(10) 0.0257(11) 0.0028(8) 0.0013(9) 0.0117(9)
C00F 0.0350(12) 0.0232(11) 0.0213(10) -0.0020(8) 0.0098(9) -0.0024(9)
C00G 0.0286(11) 0.0260(11) 0.0176(10) 0.0078(8) 0.0012(8) 0.0025(9)
C00H 0.0284(11) 0.0169(9) 0.0250(10) 0.0073(8) -0.0003(8) 0.0002(8)
C00I 0.0227(10) 0.0298(11) 0.0231(10) 0.0035(9) 0.0070(8) 0.0006(9)
C00J 0.0309(11) 0.0266(11) 0.0165(9) 0.0014(8) 0.0053(8) 0.0062(9)
C00K 0.0301(11) 0.0262(11) 0.0224(11) 0.0045(9) -0.0031(8) 0.0054(9)
C00L 0.0273(11) 0.0274(11) 0.0202(10) 0.0110(8) 0.0004(8) 0.0027(9)
C00M 0.0296(11) 0.0253(11) 0.0236(10) 0.0071(9) 0.0017(8) 0.0100(9)
C00N 0.0219(10) 0.0360(12) 0.0252(11) 0.0100(9) 0.0013(8) 0.0111(9)
C00O 0.0291(11) 0.0365(12) 0.0165(10) 0.0103(9) 0.0019(8) 0.0059(9)
C00P 0.0163(10) 0.0352(12) 0.0345(12) 0.0098(10) 0.0056(8) 0.0035(9)
C00Q 0.0293(11) 0.0231(11) 0.0263(11) 0.0040(9) -0.0026(8) 0.0051(9)
C00R 0.0236(10) 0.0274(11) 0.0244(10) 0.0028(9) 0.0067(8) 0.0033(9)
C00S 0.0266(11) 0.0409(13) 0.0341(12) 0.0136(10) 0.0040(9) 0.0169(10)
C00T 0.0173(10) 0.0461(14) 0.0319(12) -0.0043(10) 0.0035(8) 0.0028(9)
C00U 0.0470(15) 0.0272(12) 0.0362(13) -0.0091(10) -0.0143(11) 0.0172(11)

loop_
_atom_type_symbol
_atom_type_description
_atom_type_scat_dispersion_real
_atom_type_scat_dispersion_imag
_atom_type_scat_source
C C 0.0033 0.0016 'International Tables Vol C Tables 4.2.6.8 and 6.1.1.4'
H H 0.0000 0.0000 'International Tables Vol C Tables 4.2.6.8 and 6.1.1.4'
Fe Fe 0.3463 0.8444 'International Tables Vol C Tables 4.2.6.8 and 6.1.1.4'
K K 0.2009 0.2494 'International Tables Vol C Tables 4.2.6.8 and 6.1.1.4'
N N 0.0061 0.0033 'International Tables Vol C Tables 4.2.6.8 and 6.1.1.4'
O O 0.0106 0.0060 'International Tables Vol C Tables 4.2.6.8 and 6.1.1.4'
S S 0.1246 0.1234 'International Tables Vol C Tables 4.2.6.8 and 6.1.1.4'
Si Si 0.0817 0.0704 'International Tables Vol C Tables 4.2.6.8 and 6.1.1.4'

loop_
_geom_angle_atom_site_label_1
_geom_angle_atom_site_label_2
_geom_angle_atom_site_label_3
_geom_angle
_geom_angle_site_symmetry_1
_geom_angle_site_symmetry_3
_geom_angle_publ_flag
S1 Fe1 S1 107.384(18) 3_666 . ?
N1 Fe1 S1 125.72(5) . . ?
N1 Fe1 S1 126.89(5) . 3_666 ?
S1 K1 C00J 81.61(4) . . ?
S1 K1 C00P 94.48(4) . . ?
O006 K1 S1 79.99(3) . . ?
O006 K1 O007 115.65(4) . . ?
O006 K1 O008 57.74(4) . . ?
O006 K1 O009 144.30(4) . . ?
O006 K1 O00B 58.15(4) . . ?
O006 K1 C00J 78.79(5) . . ?
O006 K1 C00P 78.92(5) . . ?
O007 K1 S1 118.86(3) . . ?
O007 K1 O008 151.78(4) . . ?
O007 K1 O009 57.32(4) . . ?
O007 K1 O00B 58.21(4) . . ?
O007 K1 C00J 155.73(5) . . ?
O007 K1 C00P 41.90(4) . . ?
O008 K1 S1 88.15(3) . . ?
O008 K1 C00J 23.30(4) . . ?
O008 K1 C00P 135.44(5) . . ?
O009 K1 S1 135.42(3) . . ?
O009 K1 O008 110.09(4) . . ?
O009 K1 C00J 99.27(4) . . ?
O009 K1 C00P 98.81(5) . . ?
O00A K1 S1 106.98(3) . . ?
O00A K1 O006 115.57(4) . . ?
O00A K1 O007 114.99(4) . . ?
O00A K1 O008 58.61(4) . . ?
O00A K1 O009 57.67(4) . . ?
O00A K1 O00B 151.39(4) . . ?
O00A K1 C00J 42.00(4) . . ?
O00A K1 C00P 155.60(5) . . ?
O00B K1 S1 99.44(3) . . ?
O00B K1 O008 112.61(4) . . ?
O00B K1 O009 109.26(4) . . ?
O00B K1 C00J 135.64(5) . . ?
O00B K1 C00P 23.19(5) . . ?
C00P K1 C00J 157.71(5) . . ?
Fe1 S1 Fe1 72.617(18) 3_666 . ?
Fe1 S1 K1 106.654(19) . . ?
Fe1 S1 K1 101.953(19) 3_666 . ?
N1 Si1 C00D 112.89(9) . . ?
N1 Si1 C00F 112.83(9) . . ?
N1 Si1 C00K 111.91(9) . . ?
C00D Si1 C00F 106.29(10) . . ?
C00K Si1 C00D 107.08(10) . . ?
C00K Si1 C00F 105.31(10) . . ?
N1 Si2 C00Q 111.53(9) . . ?
N1 Si2 C00T 113.16(9) . . ?
N1 Si2 C00U 112.95(9) . . ?
C00Q Si2 C00T 106.62(10) . . ?
C00Q Si2 C00U 107.04(11) . . ?
C00U Si2 C00T 105.03(12) . . ?
C00E O006 K1 121.84(12) . . ?
C00E O006 C00H 113.23(15) . . ?
C00H O006 K1 122.65(11) . . ?
C00I O007 K1 119.84(11) . . ?
C00I O007 C00O 112.16(15) . . ?
C00O O007 K1 121.99(11) . . ?
C00G O008 K1 103.89(11) . . ?
C00J O008 K1 100.87(11) . . ?
C00J O008 C00G 111.94(15) . . ?
C00L O009 K1 111.79(11) . . ?
C00L O009 C00M 111.09(15) . . ?
C00M O009 K1 108.32(11) . . ?
C00N O00A K1 123.10(11) . . ?
C00R O00A K1 120.62(11) . . ?
C00R O00A C00N 112.14(15) . . ?
C00P O00B K1 103.01(11) . . ?
C00P O00B C00S 112.80(16) . . ?
C00S O00B K1 107.58(12) . . ?
Si1 N1 Fe1 117.48(8) . . ?
Si2 N1 Fe1 118.11(9) . . ?
Si2 N1 Si1 124.41(9) . . ?
Si1 C00D H00A 109.5 . . ?
Si1 C00D H00B 109.5 . . ?
Si1 C00D H00C 109.5 . . ?
H00A C00D H00B 109.5 . . ?
H00A C00D H00C 109.5 . . ?
H00B C00D H00C 109.5 . . ?
O006 C00E H00D 110.3 . . ?
O006 C00E H00E 110.3 . . ?
O006 C00E C00S 107.17(18) . . ?
H00D C00E H00E 108.5 . . ?
C00S C00E H00D 110.3 . . ?
C00S C00E H00E 110.3 . . ?
Si1 C00F H00F 109.5 . . ?
Si1 C00F H00G 109.5 . . ?
Si1 C00F H00H 109.5 . . ?
H00F C00F H00G 109.5 . . ?
H00F C00F H00H 109.5 . . ?
H00G C00F H00H 109.5 . . ?
O008 C00G H00I 110.0 . . ?
O008 C00G H00J 110.0 . . ?
O008 C00G C00H 108.50(16) . . ?
H00I C00G H00J 108.4 . . ?
C00H C00G H00I 110.0 . . ?
C00H C00G H00J 110.0 . . ?
O006 C00H C00G 107.27(16) . . ?
O006 C00H H00K 110.3 . . ?
O006 C00H H00L 110.3 . . ?
C00G C00H H00K 110.3 . . ?
C00G C00H H00L 110.3 . . ?
H00K C00H H00L 108.5 . . ?
O007 C00I H00M 110.1 . . ?
O007 C00I H00N 110.1 . . ?
O007 C00I C00P 108.11(16) . . ?
H00M C00I H00N 108.4 . . ?
C00P C00I H00M 110.1 . . ?
C00P C00I H00N 110.1 . . ?
K1 C00J H00O 126.0 . . ?
O008 C00J K1 55.83(9) . . ?
O008 C00J H00O 126.0 . . ?
O008 C00J C00R 107.91(16) . . ?
C00R C00J K1 84.78(11) . . ?
C00R C00J H00O 126.0 . . ?
Si1 C00K H00P 109.5 . . ?
Si1 C00K H00Q 109.5 . . ?
Si1 C00K H00R 109.5 . . ?
H00P C00K H00Q 109.5 . . ?
H00P C00K H00R 109.5 . . ?
H00Q C00K H00R 109.5 . . ?
O009 C00L H00S 110.0 . . ?
O009 C00L H00T 110.0 . . ?
O009 C00L C00O 108.47(17) . . ?
H00S C00L H00T 108.4 . . ?
C00O C00L H00S 110.0 . . ?
C00O C00L H00T 110.0 . . ?
O009 C00M H00U 110.0 . . ?
O009 C00M H00V 110.0 . . ?
O009 C00M C00N 108.52(17) . . ?
H00U C00M H00V 108.4 . . ?
C00N C00M H00U 110.0 . . ?
C00N C00M H00V 110.0 . . ?
O00A C00N C00M 107.99(16) . . ?
O00A C00N H00W 110.1 . . ?
O00A C00N H00X 110.1 . . ?
C00M C00N H00W 110.1 . . ?
C00M C00N H00X 110.1 . . ?
H00W C00N H00X 108.4 . . ?
O007 C00O C00L 108.47(16) . . ?
O007 C00O H00Y 110.0 . . ?
O007 C00O H 110.0 . . ?
C00L C00O H00Y 110.0 . . ?
C00L C00O H 110.0 . . ?
H00Y C00O H 108.4 . . ?
K1 C00P H00Z 126.0 . . ?
O00B C00P K1 53.80(9) . . ?
O00B C00P C00I 107.88(17) . . ?
O00B C00P H00Z 126.0 . . ?
C00I C00P K1 86.15(11) . . ?
C00I C00P H00Z 126.0 . . ?
Si2 C00Q H00 109.5 . . ?
Si2 C00Q HA 109.5 . . ?
Si2 C00Q HB 109.5 . . ?
H00 C00Q HA 109.5 . . ?
H00 C00Q HB 109.5 . . ?
HA C00Q HB 109.5 . . ?
O00A C00R C00J 108.13(16) . . ?
O00A C00R H0AA 110.1 . . ?
O00A C00R HC 110.1 . . ?
C00J C00R H0AA 110.1 . . ?
C00J C00R HC 110.1 . . ?
H0AA C00R HC 108.4 . . ?
O00B C00S C00E 108.49(18) . . ?
O00B C00S H1AA 110.0 . . ?
O00B C00S HD 110.0 . . ?
C00E C00S H1AA 110.0 . . ?
C00E C00S HD 110.0 . . ?
H1AA C00S HD 108.4 . . ?
Si2 C00T H2AA 109.5 . . ?
Si2 C00T HE 109.5 . . ?
Si2 C00T HF 109.5 . . ?
H2AA C00T HE 109.5 . . ?
H2AA C00T HF 109.5 . . ?
HE C00T HF 109.5 . . ?
Si2 C00U H3AA 109.5 . . ?
Si2 C00U HG 109.5 . . ?
Si2 C00U HH 109.5 . . ?
H3AA C00U HG 109.5 . . ?
H3AA C00U HH 109.5 . . ?
HG C00U HH 109.5 . . ?

loop_
_geom_bond_atom_site_label_1
_geom_bond_atom_site_label_2
_geom_bond_distance
_geom_bond_site_symmetry_2
_geom_bond_publ_flag
Fe1 S1 2.2383(5) . ?
Fe1 S1 2.2363(5) 3_666 ?
Fe1 N1 1.9638(16) . ?
K1 S1 3.1430(6) . ?
K1 O006 2.7927(14) . ?
K1 O007 2.8190(14) . ?
K1 O008 2.9699(15) . ?
K1 O009 2.9528(14) . ?
K1 O00A 2.7780(14) . ?
K1 O00B 2.9176(15) . ?
K1 C00J 3.525(2) . ?
K1 C00P 3.523(2) . ?
Si1 N1 1.7027(16) . ?
Si1 C00D 1.873(2) . ?
Si1 C00F 1.885(2) . ?
Si1 C00K 1.868(2) . ?
Si2 N1 1.7017(16) . ?
Si2 C00Q 1.868(2) . ?
Si2 C00T 1.891(2) . ?
Si2 C00U 1.880(2) . ?
O006 C00E 1.418(2) . ?
O006 C00H 1.422(2) . ?
O007 C00I 1.419(2) . ?
O007 C00O 1.426(2) . ?
O008 C00G 1.430(2) . ?
O008 C00J 1.420(2) . ?
O009 C00L 1.417(2) . ?
O009 C00M 1.419(2) . ?
O00A C00N 1.423(2) . ?
O00A C00R 1.415(2) . ?
O00B C00P 1.424(3) . ?
O00B C00S 1.427(2) . ?
C00D H00A 0.9800 . ?
C00D H00B 0.9800 . ?
C00D H00C 0.9800 . ?
C00E H00D 0.9900 . ?
C00E H00E 0.9900 . ?
C00E C00S 1.496(3) . ?
C00F H00F 0.9800 . ?
C00F H00G 0.9800 . ?
C00F H00H 0.9800 . ?
C00G H00I 0.9900 . ?
C00G H00J 0.9900 . ?
C00G C00H 1.498(3) . ?
C00H H00K 0.9900 . ?
C00H H00L 0.9900 . ?
C00I H00M 0.9900 . ?
C00I H00N 0.9900 . ?
C00I C00P 1.496(3) . ?
C00J H00O 1.0000 . ?
C00J C00R 1.504(3) . ?
C00K H00P 0.9800 . ?
C00K H00Q 0.9800 . ?
C00K H00R 0.9800 . ?
C00L H00S 0.9900 . ?
C00L H00T 0.9900 . ?
C00L C00O 1.496(3) . ?
C00M H00U 0.9900 . ?
C00M H00V 0.9900 . ?
C00M C00N 1.497(3) . ?
C00N H00W 0.9900 . ?
C00N H00X 0.9900 . ?
C00O H00Y 0.9900 . ?
C00O H 0.9900 . ?
C00P H00Z 1.0000 . ?
C00Q H00 0.9800 . ?
C00Q HA 0.9800 . ?
C00Q HB 0.9800 . ?
C00R H0AA 0.9900 . ?
C00R HC 0.9900 . ?
C00S H1AA 0.9900 . ?
C00S HD 0.9900 . ?
C00T H2AA 0.9800 . ?
C00T HE 0.9800 . ?
C00T HF 0.9800 . ?
C00U H3AA 0.9800 . ?
C00U HG 0.9800 . ?
C00U HH 0.9800 . ?
